data_7026055
loop_
_publ_author_name
'H\"ubner, Alexander'
'Bernert, Thomas'
'S\"anger, Inge'
'Alig, Edith'
'Bolte, Michael'
'Fink, Lothar'
'Wagner, Matthias'
'Lerner, Hans-Wolfram'

_publ_section_title
;
 Solvent-free mesityllithium: solid-state structure and its reactivity
 towards white phosphorus.
;
_journal_issue 32
_journal_name_full 'Dalton transactions (Cambridge, England : 2003)'
_journal_page_first 7528
_journal_page_last 7533
_journal_paper_doi 10.1039/c0dt00161a
_journal_volume 39
_journal_year 2010
_chemical_formula_sum 'C78 H114 Li6 O6 P8'
_chemical_formula_weight 1437.09
_chemical_name_systematic
;
?
;
_space_group_IT_number 15
_symmetry_cell_setting monoclinic
_symmetry_space_group_name_Hall '-C 2yc'
_symmetry_space_group_name_H-M 'C 1 2/c 1'
_atom_sites_solution_hydrogens geom
_atom_sites_solution_primary direct
_atom_sites_solution_secondary difmap
_audit_creation_method SHELXL-97
_cell_angle_alpha 90.00
_cell_angle_beta 99.096(18)
_cell_angle_gamma 90.00
_cell_formula_units_Z 4
_cell_length_a 26.261(6)
_cell_length_b 15.843(3)
_cell_length_c 21.951(5)
_cell_measurement_reflns_used 3291
_cell_measurement_temperature 173(2)
_cell_measurement_theta_max 23.6
_cell_measurement_theta_min 3.4
_cell_volume 9018(3)
_computing_cell_refinement 'X-Area (Stoe & Cie, 2001)'
_computing_data_collection 'X-Area (Stoe & Cie, 2001)'
_computing_data_reduction 'X-Area (Stoe & Cie, 2001)'
_computing_molecular_graphics 'XP (Sheldrick, 2008)'
_computing_publication_material SHELXL97
_computing_structure_refinement 'SHELXL97 (Sheldrick, 2008) '
_computing_structure_solution 'SHELXS97 (Sheldrick, 2008) '
_diffrn_ambient_temperature 173(2)
_diffrn_measured_fraction_theta_full 0.996
_diffrn_measured_fraction_theta_max 0.996
_diffrn_measurement_device_type 'STOE IPDS II two-circle-diffractometer'
_diffrn_measurement_method \w
_diffrn_radiation_monochromator graphite
_diffrn_radiation_source 'fine-focus sealed tube'
_diffrn_radiation_type MoK\a
_diffrn_radiation_wavelength 0.71073
_diffrn_reflns_av_R_equivalents 0.4168
_diffrn_reflns_av_sigmaI/netI 0.4788
_diffrn_reflns_limit_h_max 28
_diffrn_reflns_limit_h_min -31
_diffrn_reflns_limit_k_max 18
_diffrn_reflns_limit_k_min -18
_diffrn_reflns_limit_l_max 26
_diffrn_reflns_limit_l_min -26
_diffrn_reflns_number 31782
_diffrn_reflns_theta_full 25.00
_diffrn_reflns_theta_max 25.03
_diffrn_reflns_theta_min 3.30
_diffrn_standards_number 0
_exptl_absorpt_coefficient_mu 0.198
_exptl_absorpt_correction_T_max 0.9863
_exptl_absorpt_correction_T_min 0.9653
_exptl_absorpt_correction_type multi-scan
_exptl_absorpt_process_details 'MULABS (Spek, 2003; Blessing, 1995)'
_exptl_crystal_colour 'dark yellow'
_exptl_crystal_density_diffrn 1.058
_exptl_crystal_density_method 'not measured'
_exptl_crystal_description plate
_exptl_crystal_F_000 3072
_exptl_crystal_size_max 0.18
_exptl_crystal_size_mid 0.16
_exptl_crystal_size_min 0.07
_refine_diff_density_max 0.575
_refine_diff_density_min -0.312
_refine_diff_density_rms 0.075
_refine_ls_extinction_method none
_refine_ls_goodness_of_fit_ref 0.807
_refine_ls_hydrogen_treatment constr
_refine_ls_matrix_type full
_refine_ls_number_parameters 448
_refine_ls_number_reflns 7927
_refine_ls_number_restraints 0
_refine_ls_restrained_S_all 0.807
_refine_ls_R_factor_all 0.3505
_refine_ls_R_factor_gt 0.1123
_refine_ls_shift/su_max 0.000
_refine_ls_shift/su_mean 0.000
_refine_ls_structure_factor_coef Fsqd
_refine_ls_weighting_details 'calc w=1/[\s^2^(Fo^2^)+(0.0637P)^2^+0.0000P] where P=(Fo^2^+2Fc^2^)/3'
_refine_ls_weighting_scheme calc
_refine_ls_wR_factor_gt 0.2082
_refine_ls_wR_factor_ref 0.3158
_reflns_number_gt 1431
_reflns_number_total 7927
_reflns_threshold_expression I>2\s(I)
_cod_data_source_file c0dt00161a.txt
_cod_data_source_block 8
_cod_depositor_comments
;
The following automatic conversions were performed:

'_symmetry_cell_setting' value 'Monoclinic' changed to 'monoclinic'
according to /home/saulius/struct/CIF-dictionaries/cif_core.dic
dictionary named 'cif_core.dic' version 2.4.2 from 2011-04-26.

Automatic conversion script
Id: cif_fix_values 1891 2012-01-12 08:04:46Z andrius 
;
_cod_original_sg_symbol_H-M C2/c
_cod_database_code 7026055

loop_
_symmetry_equiv_pos_as_xyz
'x, y, z'
'-x, y, -z+1/2'
'x+1/2, y+1/2, z'
'-x+1/2, y+1/2, -z+1/2'
'-x, -y, -z'
'x, -y, z-1/2'
'-x+1/2, -y+1/2, -z'
'x+1/2, -y+1/2, z-1/2'

loop_
_atom_site_label
_atom_site_type_symbol
_atom_site_fract_x
_atom_site_fract_y
_atom_site_fract_z
_atom_site_U_iso_or_equiv
_atom_site_adp_type
_atom_site_occupancy
_atom_site_symmetry_multiplicity
_atom_site_calc_flag
_atom_site_refinement_flags
_atom_site_disorder_assembly
_atom_site_disorder_group
P1 P 0.31063(15) 0.2153(2) 0.41548(18) 0.0597(10) Uani 1 1 d . . .
P2 P 0.26083(14) 0.3275(2) 0.39562(18) 0.0580(10) Uani 1 1 d . . .
P3 P 0.28083(15) 0.4086(2) 0.47845(18) 0.0606(11) Uani 1 1 d . . .
P4 P 0.31835(15) 0.2192(2) 0.60117(18) 0.0637(11) Uani 1 1 d . . .
Li1 Li 0.3147(11) 0.1163(13) 0.5115(10) 0.073(8) Uani 1 1 d . . .
Li2 Li 0.2752(8) 0.3678(12) 0.5942(10) 0.054(6) Uani 1 1 d . . .
Li3 Li 0.3515(7) 0.3013(14) 0.5114(11) 0.063(7) Uani 1 1 d . B .
O1 O 0.3751(4) 0.0427(5) 0.5060(5) 0.073(3) Uani 1 1 d . . .
C2 C 0.3844(7) -0.0129(9) 0.4566(7) 0.087(5) Uani 1 1 d . . .
H2A H 0.3998 0.0182 0.4249 0.105 Uiso 1 1 calc R . .
H2B H 0.3520 -0.0402 0.4369 0.105 Uiso 1 1 calc R . .
C3 C 0.4217(10) -0.0773(13) 0.4891(12) 0.169(11) Uani 1 1 d . . .
H3A H 0.4503 -0.0872 0.4654 0.203 Uiso 1 1 calc R . .
H3B H 0.4039 -0.1316 0.4933 0.203 Uiso 1 1 calc R . .
C4 C 0.4423(10) -0.0409(14) 0.5523(11) 0.160(10) Uani 1 1 d . . .
H4A H 0.4330 -0.0779 0.5852 0.192 Uiso 1 1 calc R . .
H4B H 0.4803 -0.0358 0.5578 0.192 Uiso 1 1 calc R . .
C5 C 0.4198(7) 0.0385(10) 0.5551(8) 0.103(6) Uani 1 1 d . . .
H5A H 0.4449 0.0832 0.5492 0.124 Uiso 1 1 calc R . .
H5B H 0.4089 0.0469 0.5958 0.124 Uiso 1 1 calc R . .
O11 O 0.2807(4) 0.4695(5) 0.6427(5) 0.089(4) Uani 1 1 d . A .
C12 C 0.3238(8) 0.5235(10) 0.6499(8) 0.105(6) Uani 1 1 d . . .
H12A H 0.3342 0.5375 0.6096 0.126 Uiso 0.30(5) 1 calc PR A 1
H12B H 0.3535 0.4983 0.6772 0.126 Uiso 0.30(5) 1 calc PR A 1
H12C H 0.3208 0.5681 0.6179 0.126 Uiso 0.70(5) 1 calc PR A 2
H12D H 0.3566 0.4924 0.6508 0.126 Uiso 0.70(5) 1 calc PR A 2
C13 C 0.302(2) 0.604(4) 0.681(3) 0.08(2) Uiso 0.30(5) 1 d P A 1
H13A H 0.3290 0.6273 0.7133 0.098 Uiso 0.30(5) 1 calc PR A 1
H13B H 0.2922 0.6484 0.6493 0.098 Uiso 0.30(5) 1 calc PR A 1
C14 C 0.258(2) 0.575(4) 0.706(3) 0.068(19) Uiso 0.30(5) 1 d P A 1
H14A H 0.2675 0.5669 0.7515 0.082 Uiso 0.30(5) 1 calc PR A 1
H14B H 0.2299 0.6166 0.6985 0.082 Uiso 0.30(5) 1 calc PR A 1
C13' C 0.3172(17) 0.558(3) 0.714(2) 0.172(19) Uiso 0.70(5) 1 d P A 2
H13C H 0.3455 0.5368 0.7456 0.207 Uiso 0.70(5) 1 calc PR A 2
H13D H 0.3199 0.6208 0.7138 0.207 Uiso 0.70(5) 1 calc PR A 2
C14' C 0.2690(15) 0.535(3) 0.7311(18) 0.136(14) Uiso 0.70(5) 1 d P A 2
H14C H 0.2737 0.4938 0.7654 0.163 Uiso 0.70(5) 1 calc PR A 2
H14D H 0.2504 0.5850 0.7434 0.163 Uiso 0.70(5) 1 calc PR A 2
C15 C 0.2432(8) 0.4996(12) 0.6783(9) 0.116(7) Uani 1 1 d . . .
H15A H 0.2097 0.5071 0.6510 0.139 Uiso 0.30(5) 1 calc PR A 1
H15B H 0.2384 0.4572 0.7101 0.139 Uiso 0.30(5) 1 calc PR A 1
H15C H 0.2206 0.5421 0.6545 0.139 Uiso 0.70(5) 1 calc PR A 2
H15D H 0.2214 0.4523 0.6886 0.139 Uiso 0.70(5) 1 calc PR A 2
O21 O 0.4223(4) 0.3356(5) 0.5422(5) 0.084(3) Uani 1 1 d . . .
C22 C 0.4644(6) 0.2795(10) 0.5742(9) 0.104(6) Uani 1 1 d . B .
H22A H 0.4812 0.2475 0.5441 0.124 Uiso 0.69(3) 1 calc PR B 1
H22B H 0.4511 0.2394 0.6024 0.124 Uiso 0.69(3) 1 calc PR B 1
H22C H 0.4664 0.2268 0.5504 0.124 Uiso 0.31(3) 1 calc PR B 2
H22D H 0.4579 0.2647 0.6160 0.124 Uiso 0.31(3) 1 calc PR B 2
C23 C 0.5033(11) 0.3464(16) 0.6115(15) 0.097(9) Uiso 0.69(3) 1 d P B 1
H23A H 0.4969 0.3532 0.6544 0.116 Uiso 0.69(3) 1 calc PR B 1
H23B H 0.5397 0.3300 0.6118 0.116 Uiso 0.69(3) 1 calc PR B 1
C24 C 0.4897(12) 0.4248(17) 0.5742(14) 0.098(10) Uiso 0.69(3) 1 d P B 1
H24A H 0.4963 0.4751 0.6011 0.118 Uiso 0.69(3) 1 calc PR B 1
H24B H 0.5114 0.4290 0.5414 0.118 Uiso 0.69(3) 1 calc PR B 1
C25 C 0.4390(8) 0.4224(11) 0.5486(12) 0.060(7) Uiso 0.69(3) 1 d P B 1
H25A H 0.4342 0.4499 0.5076 0.072 Uiso 0.69(3) 1 calc PR B 1
H25B H 0.4181 0.4532 0.5751 0.072 Uiso 0.69(3) 1 calc PR B 1
C23' C 0.5150(18) 0.330(3) 0.578(3) 0.061(15) Uiso 0.31(3) 1 d P B 2
H23C H 0.5287 0.3429 0.6215 0.074 Uiso 0.31(3) 1 calc PR B 2
H23D H 0.5409 0.2962 0.5608 0.074 Uiso 0.31(3) 1 calc PR B 2
C24' C 0.507(3) 0.403(4) 0.546(3) 0.10(2) Uiso 0.31(3) 1 d P B 2
H24C H 0.5321 0.4070 0.5167 0.124 Uiso 0.31(3) 1 calc PR B 2
H24D H 0.5139 0.4511 0.5752 0.124 Uiso 0.31(3) 1 calc PR B 2
C25' C 0.455(2) 0.410(3) 0.512(3) 0.069(17) Uiso 0.31(3) 1 d P B 2
H25C H 0.4549 0.4008 0.4677 0.083 Uiso 0.31(3) 1 calc PR B 2
H25D H 0.4407 0.4669 0.5182 0.083 Uiso 0.31(3) 1 calc PR B 2
C31 C 0.3412(6) 0.2058(7) 0.3474(7) 0.062(4) Uani 1 1 d . . .
C32 C 0.3158(7) 0.2025(8) 0.2856(8) 0.074(5) Uani 1 1 d . . .
C33 C 0.3410(9) 0.1927(11) 0.2349(8) 0.116(8) Uani 1 1 d . . .
H33 H 0.3231 0.1937 0.1938 0.139 Uiso 1 1 calc R . .
C34 C 0.3960(12) 0.1810(13) 0.2485(15) 0.150(12) Uani 1 1 d . . .
C35 C 0.4194(9) 0.1852(11) 0.3101(12) 0.116(7) Uani 1 1 d . . .
H35 H 0.4558 0.1787 0.3180 0.140 Uiso 1 1 calc R . .
C36 C 0.3970(8) 0.1970(8) 0.3566(10) 0.082(6) Uani 1 1 d . . .
C37 C 0.2584(8) 0.2078(9) 0.2724(7) 0.096(6) Uani 1 1 d . . .
H37A H 0.2479 0.2672 0.2696 0.143 Uiso 1 1 calc R . .
H37B H 0.2438 0.1803 0.3057 0.143 Uiso 1 1 calc R . .
H37C H 0.2459 0.1793 0.2332 0.143 Uiso 1 1 calc R . .
C38 C 0.4229(12) 0.1587(19) 0.1892(13) 0.26(2) Uani 1 1 d . . .
H38A H 0.4136 0.1011 0.1754 0.389 Uiso 1 1 calc R . .
H38B H 0.4605 0.1629 0.2004 0.389 Uiso 1 1 calc R . .
H38C H 0.4110 0.1985 0.1558 0.389 Uiso 1 1 calc R . .
C39 C 0.4293(6) 0.2043(10) 0.4156(10) 0.105(6) Uani 1 1 d . . .
H39A H 0.4648 0.1891 0.4116 0.158 Uiso 1 1 calc R . .
H39B H 0.4167 0.1661 0.4451 0.158 Uiso 1 1 calc R . .
H39C H 0.4284 0.2625 0.4304 0.158 Uiso 1 1 calc R . .
C41 C 0.2994(5) 0.5088(7) 0.4437(5) 0.046(3) Uani 1 1 d . . .
C42 C 0.3377(6) 0.5125(8) 0.4052(6) 0.055(4) Uani 1 1 d . . .
C43 C 0.3494(6) 0.5915(10) 0.3800(6) 0.075(4) Uani 1 1 d . . .
H43 H 0.3734 0.5933 0.3519 0.090 Uiso 1 1 calc R . .
C44 C 0.3267(7) 0.6660(8) 0.3951(7) 0.075(5) Uani 1 1 d . . .
C45 C 0.2894(6) 0.6619(9) 0.4306(7) 0.065(4) Uani 1 1 d . . .
H45 H 0.2715 0.7117 0.4389 0.077 Uiso 1 1 calc R . .
C46 C 0.2767(5) 0.5839(8) 0.4556(7) 0.067(4) Uani 1 1 d . . .
C47 C 0.3668(5) 0.4361(7) 0.3884(7) 0.070(4) Uani 1 1 d . . .
H47A H 0.3659 0.3918 0.4194 0.106 Uiso 1 1 calc R . .
H47B H 0.4028 0.4516 0.3869 0.106 Uiso 1 1 calc R . .
H47C H 0.3508 0.4151 0.3479 0.106 Uiso 1 1 calc R . .
C48 C 0.3406(7) 0.7506(9) 0.3705(8) 0.101(6) Uani 1 1 d . . .
H48A H 0.3106 0.7740 0.3436 0.151 Uiso 1 1 calc R . .
H48B H 0.3691 0.7435 0.3469 0.151 Uiso 1 1 calc R . .
H48C H 0.3513 0.7893 0.4050 0.151 Uiso 1 1 calc R . .
C49 C 0.2315(7) 0.5876(8) 0.4950(8) 0.103(6) Uani 1 1 d . . .
H49A H 0.2070 0.5420 0.4822 0.155 Uiso 1 1 calc R . .
H49B H 0.2138 0.6421 0.4884 0.155 Uiso 1 1 calc R . .
H49C H 0.2456 0.5812 0.5388 0.155 Uiso 1 1 calc R . .
C51 C 0.3586(5) 0.1785(8) 0.6745(7) 0.064(4) Uani 1 1 d . . .
C52 C 0.3909(7) 0.2358(9) 0.7076(6) 0.068(4) Uani 1 1 d . . .
C53 C 0.4267(6) 0.2029(10) 0.7560(7) 0.071(4) Uani 1 1 d . . .
H53 H 0.4511 0.2411 0.7774 0.085 Uiso 1 1 calc R . .
C54 C 0.4297(6) 0.1208(13) 0.7750(7) 0.080(5) Uani 1 1 d . . .
C55 C 0.3941(6) 0.0649(9) 0.7424(6) 0.071(4) Uani 1 1 d . . .
H55 H 0.3931 0.0080 0.7558 0.085 Uiso 1 1 calc R . .
C56 C 0.3594(5) 0.0916(9) 0.6894(5) 0.060(4) Uani 1 1 d . . .
C57 C 0.3925(6) 0.3263(9) 0.6976(8) 0.095(5) Uani 1 1 d . . .
H57A H 0.3948 0.3375 0.6542 0.143 Uiso 1 1 calc R . .
H57B H 0.4227 0.3503 0.7238 0.143 Uiso 1 1 calc R . .
H57C H 0.3611 0.3523 0.7079 0.143 Uiso 1 1 calc R . .
C58 C 0.4703(7) 0.0819(10) 0.8280(7) 0.094(5) Uani 1 1 d . . .
H58A H 0.5051 0.0892 0.8180 0.141 Uiso 1 1 calc R . .
H58B H 0.4632 0.0216 0.8322 0.141 Uiso 1 1 calc R . .
H58C H 0.4679 0.1107 0.8670 0.141 Uiso 1 1 calc R . .
C59 C 0.3217(6) 0.0263(8) 0.6569(6) 0.075(5) Uani 1 1 d . . .
H59A H 0.2887 0.0308 0.6722 0.112 Uiso 1 1 calc R . .
H59B H 0.3360 -0.0304 0.6653 0.112 Uiso 1 1 calc R . .
H59C H 0.3163 0.0367 0.6123 0.112 Uiso 1 1 calc R . .

loop_
_atom_site_aniso_label
_atom_site_aniso_U_11
_atom_site_aniso_U_22
_atom_site_aniso_U_33
_atom_site_aniso_U_23
_atom_site_aniso_U_13
_atom_site_aniso_U_12
P1 0.051(3) 0.0489(18) 0.078(3) -0.004(2) 0.008(2) 0.0041(19)
P2 0.048(2) 0.0461(18) 0.078(3) -0.0092(19) 0.0064(19) -0.0014(18)
P3 0.049(2) 0.0421(18) 0.089(3) -0.011(2) 0.007(2) -0.0077(18)
P4 0.050(3) 0.053(2) 0.085(3) -0.003(2) 0.002(2) -0.0041(19)
Li1 0.11(2) 0.058(13) 0.043(14) -0.014(11) 0.005(13) 0.042(14)
Li2 0.034(13) 0.048(11) 0.069(15) -0.018(10) -0.028(11) -0.005(9)
Li3 0.016(11) 0.082(16) 0.090(17) 0.029(13) 0.008(11) -0.003(10)
O1 0.067(8) 0.058(5) 0.094(8) 0.003(5) 0.012(6) 0.020(5)
C2 0.100(15) 0.076(11) 0.090(13) -0.024(9) 0.028(11) -0.017(10)
C3 0.16(2) 0.128(18) 0.21(3) -0.065(18) 0.01(2) 0.084(17)
C4 0.18(3) 0.15(2) 0.13(2) -0.020(16) -0.018(17) 0.080(18)
C5 0.106(16) 0.090(12) 0.098(13) -0.008(10) -0.030(11) 0.055(11)
O11 0.063(8) 0.051(6) 0.152(11) -0.039(6) 0.022(7) -0.022(5)
C12 0.115(17) 0.085(12) 0.104(15) -0.014(10) -0.020(12) 0.005(11)
C15 0.109(18) 0.100(13) 0.144(19) -0.054(13) 0.041(15) -0.001(11)
O21 0.070(8) 0.051(5) 0.126(9) 0.004(6) 0.001(6) -0.006(5)
C22 0.048(11) 0.083(11) 0.174(17) 0.045(12) 0.000(11) 0.018(9)
C31 0.078(12) 0.039(7) 0.074(11) -0.020(7) 0.034(9) -0.015(7)
C32 0.094(14) 0.061(9) 0.083(12) -0.012(8) 0.061(12) -0.002(9)
C33 0.16(2) 0.113(15) 0.092(14) -0.058(11) 0.066(15) -0.072(14)
C34 0.17(3) 0.120(16) 0.20(3) -0.039(18) 0.17(2) -0.041(17)
C35 0.111(19) 0.104(14) 0.131(19) -0.044(14) 0.008(16) -0.032(12)
C36 0.106(18) 0.048(9) 0.108(15) -0.037(9) 0.067(14) -0.005(9)
C37 0.15(2) 0.062(9) 0.082(12) 0.000(9) 0.034(12) -0.008(11)
C38 0.28(4) 0.31(4) 0.23(3) -0.16(3) 0.15(3) -0.19(3)
C39 0.037(10) 0.085(12) 0.20(2) -0.027(13) 0.037(12) -0.010(9)
C41 0.054(9) 0.039(7) 0.043(8) -0.005(6) 0.001(7) -0.003(6)
C42 0.065(10) 0.059(8) 0.042(8) -0.009(6) 0.007(7) -0.016(7)
C43 0.081(12) 0.082(10) 0.066(10) 0.004(9) 0.024(8) -0.013(9)
C44 0.104(14) 0.036(7) 0.082(12) 0.006(7) 0.004(10) -0.012(8)
C45 0.049(10) 0.067(9) 0.079(11) 0.010(8) 0.015(8) -0.005(8)
C46 0.047(9) 0.054(8) 0.103(12) -0.010(8) 0.020(9) -0.009(7)
C47 0.039(9) 0.050(8) 0.126(13) -0.012(8) 0.023(9) -0.002(6)
C48 0.092(15) 0.075(10) 0.135(16) 0.028(10) 0.018(12) -0.019(9)
C49 0.119(16) 0.037(8) 0.155(17) -0.017(9) 0.027(13) 0.002(9)
C51 0.062(10) 0.045(7) 0.090(11) 0.014(8) 0.028(8) 0.017(7)
C52 0.094(13) 0.056(9) 0.049(9) -0.010(7) 0.000(9) -0.010(8)
C53 0.076(12) 0.074(10) 0.062(10) -0.005(8) 0.013(9) -0.031(9)
C54 0.029(10) 0.140(16) 0.072(12) 0.009(11) 0.011(8) -0.010(10)
C55 0.090(13) 0.086(10) 0.046(9) 0.029(8) 0.039(9) 0.014(9)
C56 0.066(10) 0.092(10) 0.022(7) -0.001(7) 0.006(7) 0.003(9)
C57 0.075(13) 0.083(11) 0.131(16) -0.021(11) 0.025(11) -0.016(10)
C58 0.089(14) 0.121(13) 0.067(11) 0.020(10) -0.003(9) -0.019(11)
C59 0.081(12) 0.059(9) 0.070(10) 0.003(7) -0.029(9) -0.002(8)

loop_
_atom_type_symbol
_atom_type_description
_atom_type_scat_dispersion_real
_atom_type_scat_dispersion_imag
_atom_type_scat_source
C C 0.0033 0.0016 'International Tables Vol C Tables 4.2.6.8 and 6.1.1.4'
H H 0.0000 0.0000 'International Tables Vol C Tables 4.2.6.8 and 6.1.1.4'
Li Li -0.0003 0.0001 'International Tables Vol C Tables 4.2.6.8 and 6.1.1.4'
O O 0.0106 0.0060 'International Tables Vol C Tables 4.2.6.8 and 6.1.1.4'
P P 0.1023 0.0942 'International Tables Vol C Tables 4.2.6.8 and 6.1.1.4'

loop_
_geom_angle_atom_site_label_1
_geom_angle_atom_site_label_2
_geom_angle_atom_site_label_3
_geom_angle
_geom_angle_site_symmetry_1
_geom_angle_site_symmetry_3
C31 P1 P2 103.3(5) . .
C31 P1 Li2 112.5(7) . 7_556
P2 P1 Li2 85.0(5) . 7_556
C31 P1 Li3 122.2(7) . .
P2 P1 Li3 83.9(5) . .
Li2 P1 Li3 125.2(7) 7_556 .
C31 P1 Li1 130.4(7) . .
P2 P1 Li1 126.1(5) . .
Li2 P1 Li1 71.7(8) 7_556 .
Li3 P1 Li1 72.6(7) . .
P1 P2 P4 104.7(2) . 7_556
P1 P2 P3 104.4(2) . .
P4 P2 P3 105.6(2) 7_556 .
C41 P3 P2 101.6(4) . .
C41 P3 Li3 117.5(6) . .
P2 P3 Li3 85.0(6) . .
C41 P3 Li1 119.1(6) . 7_556
P2 P3 Li1 82.8(5) . 7_556
Li3 P3 Li1 123.4(6) . 7_556
C41 P3 Li2 131.3(6) . .
P2 P3 Li2 127.1(4) . .
Li3 P3 Li2 73.2(7) . .
Li1 P3 Li2 71.3(7) 7_556 .
C51 P4 P2 105.1(5) . 7_556
C51 P4 Li1 112.8(7) . .
P2 P4 Li1 83.7(7) 7_556 .
C51 P4 Li2 122.4(6) . .
P2 P4 Li2 84.4(5) 7_556 .
Li1 P4 Li2 124.8(7) . .
C51 P4 Li3 126.9(6) . .
P2 P4 Li3 127.9(5) 7_556 .
Li1 P4 Li3 73.3(8) . .
Li2 P4 Li3 72.6(7) . .
O1 Li1 P4 119.3(12) . .
O1 Li1 P3 135.3(11) . 7_556
P4 Li1 P3 87.2(7) . 7_556
O1 Li1 P1 103.5(11) . .
P4 Li1 P1 103.4(7) . .
P3 Li1 P1 104.1(9) 7_556 .
O1 Li1 Li2 122.1(10) . 7_556
P4 Li1 Li2 117.8(9) . 7_556
P3 Li1 Li2 55.4(7) 7_556 7_556
P1 Li1 Li2 53.8(6) . 7_556
O1 Li1 Li3 107.7(12) . .
P4 Li1 Li3 54.5(6) . .
P3 Li1 Li3 117.0(8) 7_556 .
P1 Li1 Li3 53.3(6) . .
Li2 Li1 Li3 97.2(8) 7_556 .
O11 Li2 P1 117.3(11) . 7_556
O11 Li2 P4 137.0(10) . .
P1 Li2 P4 84.8(6) 7_556 .
O11 Li2 P3 108.4(10) . .
P1 Li2 P3 103.0(7) 7_556 .
P4 Li2 P3 100.8(7) . .
O11 Li2 Li1 109.4(9) . 7_556
P1 Li2 Li1 54.5(6) 7_556 7_556
P4 Li2 Li1 113.3(7) . 7_556
P3 Li2 Li1 53.3(6) . 7_556
O11 Li2 Li3 127.7(11) . .
P1 Li2 Li3 114.5(8) 7_556 .
P4 Li2 Li3 53.9(6) . .
P3 Li2 Li3 51.7(6) . .
Li1 Li2 Li3 94.4(9) 7_556 .
O21 Li3 P3 121.8(10) . .
O21 Li3 P1 132.6(11) . .
P3 Li3 P1 86.0(7) . .
O21 Li3 P4 106.8(10) . .
P3 Li3 P4 103.4(7) . .
P1 Li3 P4 101.9(7) . .
O21 Li3 Li1 123.0(10) . .
P3 Li3 Li1 114.9(9) . .
P1 Li3 Li1 54.0(6) . .
P4 Li3 Li1 52.2(6) . .
O21 Li3 Li2 111.8(11) . .
P3 Li3 Li2 55.1(6) . .
P1 Li3 Li2 115.6(8) . .
P4 Li3 Li2 53.5(6) . .
Li1 Li3 Li2 95.2(8) . .
C2 O1 C5 108.2(11) . .
C2 O1 Li1 129.3(12) . .
C5 O1 Li1 122.5(11) . .
O1 C2 C3 103.4(14) . .
O1 C2 H2A 111.1 . .
C3 C2 H2A 111.1 . .
O1 C2 H2B 111.1 . .
C3 C2 H2B 111.1 . .
H2A C2 H2B 109.0 . .
C2 C3 C4 106.5(15) . .
C2 C3 H3A 110.4 . .
C4 C3 H3A 110.4 . .
C2 C3 H3B 110.4 . .
C4 C3 H3B 110.4 . .
H3A C3 H3B 108.6 . .
C5 C4 C3 106.8(18) . .
C5 C4 H4A 110.4 . .
C3 C4 H4A 110.4 . .
C5 C4 H4B 110.4 . .
C3 C4 H4B 110.4 . .
H4A C4 H4B 108.6 . .
C4 C5 O1 107.8(15) . .
C4 C5 H5A 110.2 . .
O1 C5 H5A 110.2 . .
C4 C5 H5B 110.2 . .
O1 C5 H5B 110.2 . .
H5A C5 H5B 108.5 . .
C12 O11 C15 110.3(13) . .
C12 O11 Li2 124.0(12) . .
C15 O11 Li2 125.7(12) . .
O11 C12 C13' 97(2) . .
O11 C12 C13 102(2) . .
C13' C12 C13 39(2) . .
O11 C12 H12A 111.4 . .
C13' C12 H12A 144.9 . .
C13 C12 H12A 111.4 . .
O11 C12 H12B 111.4 . .
C13' C12 H12B 77.5 . .
C13 C12 H12B 111.4 . .
H12A C12 H12B 109.3 . .
O11 C12 H12C 112.4 . .
C13' C12 H12C 112.4 . .
C13 C12 H12C 74.5 . .
H12A C12 H12C 37.9 . .
H12B C12 H12C 133.2 . .
O11 C12 H12D 112.4 . .
C13' C12 H12D 112.4 . .
C13 C12 H12D 139.2 . .
H12A C12 H12D 76.6 . .
H12B C12 H12D 35.6 . .
H12C C12 H12D 110.0 . .
C14 C13 C12 106(4) . .
C14 C13 H13A 110.6 . .
C12 C13 H13A 110.6 . .
C14 C13 H13B 110.6 . .
C12 C13 H13B 110.6 . .
H13A C13 H13B 108.7 . .
C15 C14 C13 107(4) . .
C15 C14 H14A 110.3 . .
C13 C14 H14A 110.3 . .
C15 C14 H14B 110.3 . .
C13 C14 H14B 110.3 . .
H14A C14 H14B 108.5 . .
C14' C13' C12 112(3) . .
C14' C13' H13C 109.2 . .
C12 C13' H13C 109.2 . .
C14' C13' H13D 109.2 . .
C12 C13' H13D 109.2 . .
H13C C13' H13D 107.9 . .
C15 C14' C13' 103(3) . .
C15 C14' H14C 111.1 . .
C13' C14' H14C 111.1 . .
C15 C14' H14D 111.1 . .
C13' C14' H14D 111.1 . .
H14C C14' H14D 109.1 . .
C14' C15 C14 36(2) . .
C14' C15 O11 108(2) . .
C14 C15 O11 111(3) . .
C14' C15 H15A 137.5 . .
C14 C15 H15A 109.4 . .
O11 C15 H15A 109.4 . .
C14' C15 H15B 77.4 . .
C14 C15 H15B 109.4 . .
O11 C15 H15B 109.4 . .
H15A C15 H15B 108.0 . .
C14' C15 H15C 110.1 . .
C14 C15 H15C 75.7 . .
O11 C15 H15C 110.1 . .
H15A C15 H15C 36.6 . .
H15B C15 H15C 134.6 . .
C14' C15 H15D 110.1 . .
C14 C15 H15D 133.7 . .
O11 C15 H15D 110.1 . .
H15A C15 H15D 74.9 . .
H15B C15 H15D 35.3 . .
H15C C15 H15D 108.5 . .
C25 O21 C22 109.2(13) . .
C25 O21 C25' 35.9(17) . .
C22 O21 C25' 102(2) . .
C25 O21 Li3 123.8(12) . .
C22 O21 Li3 126.0(10) . .
C25' O21 Li3 126.0(19) . .
O21 C22 C23' 106(2) . .
O21 C22 C23 102.1(14) . .
C23' C22 C23 32.4(18) . .
O21 C22 H22A 111.3 . .
C23' C22 H22A 80.3 . .
C23 C22 H22A 111.3 . .
O21 C22 H22B 111.3 . .
C23' C22 H22B 133.6 . .
C23 C22 H22B 111.3 . .
H22A C22 H22B 109.2 . .
O21 C22 H22C 110.5 . .
C23' C22 H22C 110.5 . .
C23 C22 H22C 138.0 . .
H22A C22 H22C 31.9 . .
H22B C22 H22C 80.9 . .
O21 C22 H22D 110.5 . .
C23' C22 H22D 110.5 . .
C23 C22 H22D 82.7 . .
H22A C22 H22D 131.3 . .
H22B C22 H22D 30.1 . .
H22C C22 H22D 108.7 . .
C24 C23 C22 101(2) . .
C24 C23 H23A 111.6 . .
C22 C23 H23A 111.6 . .
C24 C23 H23B 111.6 . .
C22 C23 H23B 111.6 . .
H23A C23 H23B 109.4 . .
C25 C24 C23 110(2) . .
C25 C24 H24A 109.8 . .
C23 C24 H24A 109.8 . .
C25 C24 H24B 109.8 . .
C23 C24 H24B 109.8 . .
H24A C24 H24B 108.2 . .
C24 C25 O21 109.2(18) . .
C24 C25 H25A 109.8 . .
O21 C25 H25A 109.8 . .
C24 C25 H25B 109.8 . .
O21 C25 H25B 109.8 . .
H25A C25 H25B 108.3 . .
C24' C23' C22 111(4) . .
C24' C23' H23C 109.4 . .
C22 C23' H23C 109.4 . .
C24' C23' H23D 109.4 . .
C22 C23' H23D 109.4 . .
H23C C23' H23D 108.0 . .
C23' C24' C25' 113(5) . .
C23' C24' H24C 109.1 . .
C25' C24' H24C 109.1 . .
C23' C24' H24D 109.1 . .
C25' C24' H24D 109.1 . .
H24C C24' H24D 107.8 . .
C24' C25' O21 104(4) . .
C24' C25' H25C 110.9 . .
O21 C25' H25C 110.9 . .
C24' C25' H25D 110.9 . .
O21 C25' H25D 110.9 . .
H25C C25' H25D 108.9 . .
C32 C31 C36 116.2(14) . .
C32 C31 P1 126.2(13) . .
C36 C31 P1 117.5(13) . .
C33 C32 C31 124.0(18) . .
C33 C32 C37 116.5(18) . .
C31 C32 C37 119.6(13) . .
C32 C33 C34 116(2) . .
C32 C33 H33 122.0 . .
C34 C33 H33 122.0 . .
C35 C34 C33 117.9(17) . .
C35 C34 C38 128(3) . .
C33 C34 C38 114(3) . .
C36 C35 C34 127(2) . .
C36 C35 H35 116.6 . .
C34 C35 H35 116.6 . .
C35 C36 C39 117(2) . .
C35 C36 C31 119(2) . .
C39 C36 C31 123.8(15) . .
C32 C37 H37A 109.5 . .
C32 C37 H37B 109.5 . .
H37A C37 H37B 109.5 . .
C32 C37 H37C 109.5 . .
H37A C37 H37C 109.5 . .
H37B C37 H37C 109.5 . .
C34 C38 H38A 109.5 . .
C34 C38 H38B 109.5 . .
H38A C38 H38B 109.5 . .
C34 C38 H38C 109.5 . .
H38A C38 H38C 109.5 . .
H38B C38 H38C 109.5 . .
C36 C39 H39A 109.5 . .
C36 C39 H39B 109.5 . .
H39A C39 H39B 109.5 . .
C36 C39 H39C 109.5 . .
H39A C39 H39C 109.5 . .
H39B C39 H39C 109.5 . .
C46 C41 C42 116.7(11) . .
C46 C41 P3 120.8(10) . .
C42 C41 P3 122.5(9) . .
C41 C42 C43 119.1(12) . .
C41 C42 C47 123.3(11) . .
C43 C42 C47 117.6(12) . .
C44 C43 C42 121.9(14) . .
C44 C43 H43 119.0 . .
C42 C43 H43 119.0 . .
C45 C44 C43 118.5(13) . .
C45 C44 C48 119.3(15) . .
C43 C44 C48 122.1(16) . .
C44 C45 C46 120.3(14) . .
C44 C45 H45 119.8 . .
C46 C45 H45 119.8 . .
C41 C46 C45 123.2(13) . .
C41 C46 C49 121.6(12) . .
C45 C46 C49 115.1(12) . .
C42 C47 H47A 109.5 . .
C42 C47 H47B 109.5 . .
H47A C47 H47B 109.5 . .
C42 C47 H47C 109.5 . .
H47A C47 H47C 109.5 . .
H47B C47 H47C 109.5 . .
C44 C48 H48A 109.5 . .
C44 C48 H48B 109.5 . .
H48A C48 H48B 109.5 . .
C44 C48 H48C 109.5 . .
H48A C48 H48C 109.5 . .
H48B C48 H48C 109.5 . .
C46 C49 H49A 109.5 . .
C46 C49 H49B 109.5 . .
H49A C49 H49B 109.5 . .
C46 C49 H49C 109.5 . .
H49A C49 H49C 109.5 . .
H49B C49 H49C 109.5 . .
C52 C51 C56 122.5(13) . .
C52 C51 P4 116.2(10) . .
C56 C51 P4 120.8(11) . .
C51 C52 C53 116.1(13) . .
C51 C52 C57 127.2(14) . .
C53 C52 C57 116.7(14) . .
C54 C53 C52 125.8(14) . .
C54 C53 H53 117.1 . .
C52 C53 H53 117.1 . .
C53 C54 C55 116.4(14) . .
C53 C54 C58 126.7(16) . .
C55 C54 C58 116.8(16) . .
C54 C55 C56 121.3(14) . .
C54 C55 H55 119.3 . .
C56 C55 H55 119.3 . .
C51 C56 C55 117.5(13) . .
C51 C56 C59 124.5(12) . .
C55 C56 C59 117.6(13) . .
C52 C57 H57A 109.5 . .
C52 C57 H57B 109.5 . .
H57A C57 H57B 109.5 . .
C52 C57 H57C 109.5 . .
H57A C57 H57C 109.5 . .
H57B C57 H57C 109.5 . .
C54 C58 H58A 109.5 . .
C54 C58 H58B 109.5 . .
H58A C58 H58B 109.5 . .
C54 C58 H58C 109.5 . .
H58A C58 H58C 109.5 . .
H58B C58 H58C 109.5 . .
C56 C59 H59A 109.5 . .
C56 C59 H59B 109.5 . .
H59A C59 H59B 109.5 . .
C56 C59 H59C 109.5 . .
H59A C59 H59C 109.5 . .
H59B C59 H59C 109.5 . .

loop_
_geom_bond_atom_site_label_1
_geom_bond_atom_site_label_2
_geom_bond_distance
_geom_bond_site_symmetry_2
P1 C31 1.811(14) .
P1 P2 2.209(5) .
P1 Li2 2.59(2) 7_556
P1 Li3 2.59(2) .
P1 Li1 2.62(2) .
P2 P4 2.219(5) 7_556
P2 P3 2.220(5) .
P3 C41 1.858(12) .
P3 Li3 2.54(2) .
P3 Li1 2.58(3) 7_556
P3 Li2 2.65(2) .
P4 C51 1.895(15) .
P4 P2 2.219(5) 7_556
P4 Li1 2.54(2) .
P4 Li2 2.61(2) .
P4 Li3 2.62(2) .
Li1 O1 1.99(3) .
Li1 P3 2.58(3) 7_556
Li1 Li2 3.05(3) 7_556
Li1 Li3 3.09(3) .
Li2 O11 1.92(2) .
Li2 P1 2.59(2) 7_556
Li2 Li1 3.05(3) 7_556
Li2 Li3 3.09(3) .
Li3 O21 1.95(2) .
O1 C2 1.447(15) .
O1 C5 1.464(17) .
C2 C3 1.51(2) .
C2 H2A 0.9900 .
C2 H2B 0.9900 .
C3 C4 1.52(3) .
C3 H3A 0.9900 .
C3 H3B 0.9900 .
C4 C5 1.39(2) .
C4 H4A 0.9900 .
C4 H4B 0.9900 .
C5 H5A 0.9900 .
C5 H5B 0.9900 .
O11 C12 1.409(18) .
O11 C15 1.433(18) .
C12 C13' 1.55(4) .
C12 C13 1.59(5) .
C12 H12A 0.9900 .
C12 H12B 0.9900 .
C12 H12C 0.9900 .
C12 H12D 0.9900 .
C13 C14 1.44(6) .
C13 H13A 0.9900 .
C13 H13B 0.9900 .
C14 C15 1.37(5) .
C14 H14A 0.9900 .
C14 H14B 0.9900 .
C13' C14' 1.42(4) .
C13' H13C 0.9900 .
C13' H13D 0.9900 .
C14' C15 1.37(3) .
C14' H14C 0.9900 .
C14' H14D 0.9900 .
C15 H15A 0.9900 .
C15 H15B 0.9900 .
C15 H15C 0.9900 .
C15 H15D 0.9900 .
O21 C25 1.443(19) .
O21 C22 1.503(16) .
O21 C25' 1.66(5) .
C22 C23' 1.55(5) .
C22 C23 1.60(3) .
C22 H22A 0.9900 .
C22 H22B 0.9900 .
C22 H22C 0.9900 .
C22 H22D 0.9900 .
C23 C24 1.50(3) .
C23 H23A 0.9900 .
C23 H23B 0.9900 .
C24 C25 1.36(3) .
C24 H24A 0.9900 .
C24 H24B 0.9900 .
C25 H25A 0.9900 .
C25 H25B 0.9900 .
C23' C24' 1.35(6) .
C23' H23C 0.9900 .
C23' H23D 0.9900 .
C24' C25' 1.45(7) .
C24' H24C 0.9900 .
C24' H24D 0.9900 .
C25' H25C 0.9900 .
C25' H25D 0.9900 .
C31 C32 1.41(2) .
C31 C36 1.45(2) .
C32 C33 1.39(2) .
C32 C37 1.49(2) .
C33 C34 1.44(3) .
C33 H33 0.9500 .
C34 C35 1.39(3) .
C34 C38 1.62(3) .
C35 C36 1.27(2) .
C35 H35 0.9500 .
C36 C39 1.44(2) .
C37 H37A 0.9800 .
C37 H37B 0.9800 .
C37 H37C 0.9800 .
C38 H38A 0.9800 .
C38 H38B 0.9800 .
C38 H38C 0.9800 .
C39 H39A 0.9800 .
C39 H39B 0.9800 .
C39 H39C 0.9800 .
C41 C46 1.374(16) .
C41 C42 1.415(16) .
C42 C43 1.423(17) .
C42 C47 1.509(16) .
C43 C44 1.385(19) .
C43 H43 0.9500 .
C44 C45 1.347(18) .
C44 C48 1.512(17) .
C45 C46 1.414(17) .
C45 H45 0.9500 .
C46 C49 1.575(19) .
C47 H47A 0.9800 .
C47 H47B 0.9800 .
C47 H47C 0.9800 .
C48 H48A 0.9800 .
C48 H48B 0.9800 .
C48 H48C 0.9800 .
C49 H49A 0.9800 .
C49 H49B 0.9800 .
C49 H49C 0.9800 .
C51 C52 1.368(18) .
C51 C56 1.415(17) .
C52 C53 1.404(19) .
C52 C57 1.453(18) .
C53 C54 1.36(2) .
C53 H53 0.9500 .
C54 C55 1.40(2) .
C54 C58 1.57(2) .
C55 C56 1.423(18) .
C55 H55 0.9500 .
C56 C59 1.529(17) .
C57 H57A 0.9800 .
C57 H57B 0.9800 .
C57 H57C 0.9800 .
C58 H58A 0.9800 .
C58 H58B 0.9800 .
C58 H58C 0.9800 .
C59 H59A 0.9800 .
C59 H59B 0.9800 .
C59 H59C 0.9800 .

loop_
_geom_torsion_atom_site_label_1
_geom_torsion_atom_site_label_2
_geom_torsion_atom_site_label_3
_geom_torsion_atom_site_label_4
_geom_torsion
_geom_torsion_site_symmetry_1
_geom_torsion_site_symmetry_4
C31 P1 P2 P4 120.6(5) . 7_556
Li2 P1 P2 P4 8.7(5) 7_556 7_556
Li3 P1 P2 P4 -117.6(5) . 7_556
Li1 P1 P2 P4 -54.3(8) . 7_556
C31 P1 P2 P3 -128.7(5) . .
Li2 P1 P2 P3 119.4(5) 7_556 .
Li3 P1 P2 P3 -6.9(5) . .
Li1 P1 P2 P3 56.4(8) . .
P1 P2 P3 C41 124.2(5) . .
P4 P2 P3 C41 -125.8(5) 7_556 .
P1 P2 P3 Li3 7.1(5) . .
P4 P2 P3 Li3 117.1(5) 7_556 .
P1 P2 P3 Li1 -117.5(5) . 7_556
P4 P2 P3 Li1 -7.4(5) 7_556 7_556
P1 P2 P3 Li2 -57.6(6) . .
P4 P2 P3 Li2 52.5(6) 7_556 .
C51 P4 Li1 O1 -32.1(16) . .
P2 P4 Li1 O1 -135.8(12) 7_556 .
Li2 P4 Li1 O1 145.5(10) . .
Li3 P4 Li1 O1 91.6(14) . .
C51 P4 Li1 P3 110.0(7) . 7_556
P2 P4 Li1 P3 6.2(4) 7_556 7_556
Li2 P4 Li1 P3 -72.5(10) . 7_556
Li3 P4 Li1 P3 -126.4(7) . 7_556
C51 P4 Li1 P1 -146.2(7) . .
P2 P4 Li1 P1 110.1(9) 7_556 .
Li2 P4 Li1 P1 31.4(14) . .
Li3 P4 Li1 P1 -22.6(8) . .
C51 P4 Li1 Li2 158.0(9) . 7_556
P2 P4 Li1 Li2 54.2(10) 7_556 7_556
Li2 P4 Li1 Li2 -24.5(17) . 7_556
Li3 P4 Li1 Li2 -78.4(11) . 7_556
C51 P4 Li1 Li3 -123.6(7) . .
P2 P4 Li1 Li3 132.7(5) 7_556 .
Li2 P4 Li1 Li3 54.0(10) . .
C31 P1 Li1 O1 15.7(16) . .
P2 P1 Li1 O1 -170.7(6) . .
Li2 P1 Li1 O1 120.1(11) 7_556 .
Li3 P1 Li1 O1 -102.2(11) . .
C31 P1 Li1 P4 140.8(8) . .
P2 P1 Li1 P4 -45.6(13) . .
Li2 P1 Li1 P4 -114.8(10) 7_556 .
Li3 P1 Li1 P4 22.9(8) . .
C31 P1 Li1 P3 -128.8(8) . 7_556
P2 P1 Li1 P3 44.8(9) . 7_556
Li2 P1 Li1 P3 -24.4(7) 7_556 7_556
Li3 P1 Li1 P3 113.4(8) . 7_556
C31 P1 Li1 Li2 -104.4(10) . 7_556
P2 P1 Li1 Li2 69.2(7) . 7_556
Li3 P1 Li1 Li2 137.7(7) . 7_556
C31 P1 Li1 Li3 117.9(9) . .
P2 P1 Li1 Li3 -68.6(8) . .
Li2 P1 Li1 Li3 -137.7(7) 7_556 .
C51 P4 Li2 O11 14(2) . .
P2 P4 Li2 O11 118.2(17) 7_556 .
Li1 P4 Li2 O11 -163.5(16) . .
Li3 P4 Li2 O11 -109.2(18) . .
C51 P4 Li2 P1 -111.4(6) . 7_556
P2 P4 Li2 P1 -7.1(4) 7_556 7_556
Li1 P4 Li2 P1 71.2(11) . 7_556
Li3 P4 Li2 P1 125.5(7) . 7_556
C51 P4 Li2 P3 146.3(6) . .
P2 P4 Li2 P3 -109.4(5) 7_556 .
Li1 P4 Li2 P3 -31.1(12) . .
Li3 P4 Li2 P3 23.2(6) . .
C51 P4 Li2 Li1 -159.1(9) . 7_556
P2 P4 Li2 Li1 -54.8(9) 7_556 7_556
Li1 P4 Li2 Li1 23.5(17) . 7_556
Li3 P4 Li2 Li1 77.8(10) . 7_556
C51 P4 Li2 Li3 123.1(8) . .
P2 P4 Li2 Li3 -132.6(6) 7_556 .
Li1 P4 Li2 Li3 -54.3(11) . .
C41 P3 Li2 O11 11.8(14) . .
P2 P3 Li2 O11 -165.9(6) . .
Li3 P3 Li2 O11 124.0(11) . .
Li1 P3 Li2 O11 -100.9(10) 7_556 .
C41 P3 Li2 P1 136.7(7) . 7_556
P2 P3 Li2 P1 -41.0(9) . 7_556
Li3 P3 Li2 P1 -111.1(8) . 7_556
Li1 P3 Li2 P1 24.0(6) 7_556 7_556
C41 P3 Li2 P4 -136.1(7) . .
P2 P3 Li2 P4 46.1(8) . .
Li3 P3 Li2 P4 -24.0(7) . .
Li1 P3 Li2 P4 111.1(7) 7_556 .
C41 P3 Li2 Li1 112.7(8) . 7_556
P2 P3 Li2 Li1 -65.0(7) . 7_556
Li3 P3 Li2 Li1 -135.1(7) . 7_556
C41 P3 Li2 Li3 -112.2(9) . .
P2 P3 Li2 Li3 70.1(7) . .
Li1 P3 Li2 Li3 135.1(7) 7_556 .
C41 P3 Li3 O21 32.6(15) . .
P2 P3 Li3 O21 133.1(12) . .
Li1 P3 Li3 O21 -148.9(10) 7_556 .
Li2 P3 Li3 O21 -95.7(13) . .
C41 P3 Li3 P1 -106.4(6) . .
P2 P3 Li3 P1 -5.8(4) . .
Li1 P3 Li3 P1 72.1(9) 7_556 .
Li2 P3 Li3 P1 125.3(6) . .
C41 P3 Li3 P4 152.4(6) . .
P2 P3 Li3 P4 -107.1(7) . .
Li1 P3 Li3 P4 -29.1(12) 7_556 .
Li2 P3 Li3 P4 24.1(7) . .
C41 P3 Li3 Li1 -153.4(8) . .
P2 P3 Li3 Li1 -52.8(9) . .
Li1 P3 Li3 Li1 25.1(15) 7_556 .
Li2 P3 Li3 Li1 78.3(9) . .
C41 P3 Li3 Li2 128.3(7) . .
P2 P3 Li3 Li2 -131.1(5) . .
Li1 P3 Li3 Li2 -53.2(9) 7_556 .
C31 P1 Li3 O21 -22.9(17) . .
P2 P1 Li3 O21 -124.8(13) . .
Li2 P1 Li3 O21 155.8(11) 7_556 .
Li1 P1 Li3 O21 104.3(14) . .
C31 P1 Li3 P3 107.8(7) . .
P2 P1 Li3 P3 5.9(4) . .
Li2 P1 Li3 P3 -73.5(8) 7_556 .
Li1 P1 Li3 P3 -125.0(8) . .
C31 P1 Li3 P4 -149.4(7) . .
P2 P1 Li3 P4 108.7(6) . .
Li2 P1 Li3 P4 29.3(10) 7_556 .
Li1 P1 Li3 P4 -22.1(8) . .
C31 P1 Li3 Li1 -127.3(9) . .
P2 P1 Li3 Li1 130.8(7) . .
Li2 P1 Li3 Li1 51.4(9) 7_556 .
C31 P1 Li3 Li2 155.7(8) . .
P2 P1 Li3 Li2 53.8(8) . .
Li2 P1 Li3 Li2 -25.6(13) 7_556 .
Li1 P1 Li3 Li2 -77.1(10) . .
C51 P4 Li3 O21 -12.8(14) . .
P2 P4 Li3 O21 173.1(6) 7_556 .
Li1 P4 Li3 O21 -119.1(11) . .
Li2 P4 Li3 O21 105.0(11) . .
C51 P4 Li3 P3 -142.4(7) . .
P2 P4 Li3 P3 43.5(10) 7_556 .
Li1 P4 Li3 P3 111.3(10) . .
Li2 P4 Li3 P3 -24.6(7) . .
C51 P4 Li3 P1 128.9(7) . .
P2 P4 Li3 P1 -45.1(9) 7_556 .
Li1 P4 Li3 P1 22.7(8) . .
Li2 P4 Li3 P1 -113.2(8) . .
C51 P4 Li3 Li1 106.3(9) . .
P2 P4 Li3 Li1 -67.8(8) 7_556 .
Li2 P4 Li3 Li1 -135.9(8) . .
C51 P4 Li3 Li2 -117.8(8) . .
P2 P4 Li3 Li2 68.1(7) 7_556 .
Li1 P4 Li3 Li2 135.9(8) . .
O1 Li1 Li3 O21 -27.8(17) . .
P4 Li1 Li3 O21 86.1(13) . .
P3 Li1 Li3 O21 150.5(11) 7_556 .
P1 Li1 Li3 O21 -121.7(13) . .
Li2 Li1 Li3 O21 -154.8(12) 7_556 .
O1 Li1 Li3 P3 158.3(10) . .
P4 Li1 Li3 P3 -87.9(9) . .
P3 Li1 Li3 P3 -23.5(14) 7_556 .
P1 Li1 Li3 P3 64.4(9) . .
Li2 Li1 Li3 P3 31.2(12) 7_556 .
O1 Li1 Li3 P1 93.9(10) . .
P4 Li1 Li3 P1 -152.2(9) . .
P3 Li1 Li3 P1 -87.8(10) 7_556 .
Li2 Li1 Li3 P1 -33.1(6) 7_556 .
O1 Li1 Li3 P4 -113.8(11) . .
P3 Li1 Li3 P4 64.4(8) 7_556 .
P1 Li1 Li3 P4 152.2(9) . .
Li2 Li1 Li3 P4 119.1(10) 7_556 .
O1 Li1 Li3 Li2 -148.0(10) . .
P4 Li1 Li3 Li2 -34.2(6) . .
P3 Li1 Li3 Li2 30.2(11) 7_556 .
P1 Li1 Li3 Li2 118.1(8) . .
Li2 Li1 Li3 Li2 84.9(9) 7_556 .
O11 Li2 Li3 O21 30.2(17) . .
P1 Li2 Li3 O21 -158.3(9) 7_556 .
P4 Li2 Li3 O21 -95.2(10) . .
P3 Li2 Li3 O21 114.3(10) . .
Li1 Li2 Li3 O21 148.9(10) 7_556 .
O11 Li2 Li3 P3 -84.1(13) . .
P1 Li2 Li3 P3 87.4(8) 7_556 .
P4 Li2 Li3 P3 150.4(8) . .
Li1 Li2 Li3 P3 34.6(6) 7_556 .
O11 Li2 Li3 P1 -148.7(11) . .
P1 Li2 Li3 P1 22.9(12) 7_556 .
P4 Li2 Li3 P1 85.9(8) . .
P3 Li2 Li3 P1 -64.5(7) . .
Li1 Li2 Li3 P1 -29.9(10) 7_556 .
O11 Li2 Li3 P4 125.4(13) . .
P1 Li2 Li3 P4 -63.0(8) 7_556 .
P3 Li2 Li3 P4 -150.4(8) . .
Li1 Li2 Li3 P4 -115.8(8) 7_556 .
O11 Li2 Li3 Li1 158.9(12) . .
P1 Li2 Li3 Li1 -29.5(11) 7_556 .
P4 Li2 Li3 Li1 33.5(6) . .
P3 Li2 Li3 Li1 -116.9(9) . .
Li1 Li2 Li3 Li1 -82.3(9) 7_556 .
P4 Li1 O1 C2 -172.3(11) . .
P3 Li1 O1 C2 69(2) 7_556 .
P1 Li1 O1 C2 -58.2(16) . .
Li2 Li1 O1 C2 -3(2) 7_556 .
Li3 Li1 O1 C2 -113.6(14) . .
P4 Li1 O1 C5 7(2) . .
P3 Li1 O1 C5 -112.4(17) 7_556 .
P1 Li1 O1 C5 120.8(13) . .
Li2 Li1 O1 C5 176.3(13) 7_556 .
Li3 Li1 O1 C5 65.4(16) . .
C5 O1 C2 C3 25.5(18) . .
Li1 O1 C2 C3 -155.4(17) . .
O1 C2 C3 C4 -15(2) . .
C2 C3 C4 C5 -2(3) . .
C3 C4 C5 O1 17(3) . .
C2 O1 C5 C4 -28(2) . .
Li1 O1 C5 C4 152.9(17) . .
P1 Li2 O11 C12 -176.8(12) 7_556 .
P4 Li2 O11 C12 69(2) . .
P3 Li2 O11 C12 -60.9(15) . .
Li1 Li2 O11 C12 -117.5(14) 7_556 .
Li3 Li2 O11 C12 -5(2) . .
P1 Li2 O11 C15 6(2) 7_556 .
P4 Li2 O11 C15 -108(2) . .
P3 Li2 O11 C15 121.7(16) . .
Li1 Li2 O11 C15 65.0(19) 7_556 .
Li3 Li2 O11 C15 177.1(15) . .
C15 O11 C12 C13' 26(3) . .
Li2 O11 C12 C13' -152(3) . .
C15 O11 C12 C13 -14(3) . .
Li2 O11 C12 C13 168(3) . .
O11 C12 C13 C14 20(5) . .
C13' C12 C13 C14 -66(4) . .
C12 C13 C14 C15 -18(6) . .
O11 C12 C13' C14' -11(4) . .
C13 C12 C13' C14' 90(5) . .
C12 C13' C14' C15 -9(4) . .
C13' C14' C15 C14 -77(5) . .
C13' C14' C15 O11 25(4) . .
C13 C14 C15 C14' 102(7) . .
C13 C14 C15 O11 10(6) . .
C12 O11 C15 C14' -35(3) . .
Li2 O11 C15 C14' 143(3) . .
C12 O11 C15 C14 4(4) . .
Li2 O11 C15 C14 -179(3) . .
P3 Li3 O21 C25 0(2) . .
P1 Li3 O21 C25 117.5(18) . .
P4 Li3 O21 C25 -117.8(16) . .
Li1 Li3 O21 C25 -173.2(16) . .
Li2 Li3 O21 C25 -61.1(18) . .
P3 Li3 O21 C22 167.4(12) . .
P1 Li3 O21 C22 -75.4(18) . .
P4 Li3 O21 C22 49.2(17) . .
Li1 Li3 O21 C22 -6(2) . .
Li2 Li3 O21 C22 105.9(14) . .
P3 Li3 O21 C25' -44(3) . .
P1 Li3 O21 C25' 73(3) . .
P4 Li3 O21 C25' -162(3) . .
Li1 Li3 O21 C25' 143(3) . .
Li2 Li3 O21 C25' -105(3) . .
C25 O21 C22 C23' -22(3) . .
C25' O21 C22 C23' 14(3) . .
Li3 O21 C22 C23' 169(3) . .
C25 O21 C22 C23 11(2) . .
C25' O21 C22 C23 48(2) . .
Li3 O21 C22 C23 -157.7(17) . .
O21 C22 C23 C24 -24(2) . .
C23' C22 C23 C24 77(4) . .
C22 C23 C24 C25 31(3) . .
C23 C24 C25 O21 -25(3) . .
C22 O21 C25 C24 8(2) . .
C25' O21 C25 C24 -77(3) . .
Li3 O21 C25 C24 176.8(18) . .
O21 C22 C23' C24' -7(5) . .
C23 C22 C23' C24' -94(6) . .
C22 C23' C24' C25' -6(7) . .
C23' C24' C25' O21 15(7) . .
C25 O21 C25' C24' 88(5) . .
C22 O21 C25' C24' -18(4) . .
Li3 O21 C25' C24' -172(3) . .
P2 P1 C31 C32 -53.2(12) . .
Li2 P1 C31 C32 36.9(13) 7_556 .
Li3 P1 C31 C32 -144.3(11) . .
Li1 P1 C31 C32 121.5(14) . .
P2 P1 C31 C36 129.6(9) . .
Li2 P1 C31 C36 -140.4(10) 7_556 .
Li3 P1 C31 C36 38.4(13) . .
Li1 P1 C31 C36 -55.8(14) . .
C36 C31 C32 C33 -1(2) . .
P1 C31 C32 C33 -178.1(12) . .
C36 C31 C32 C37 177.7(12) . .
P1 C31 C32 C37 0.5(19) . .
C31 C32 C33 C34 3(2) . .
C37 C32 C33 C34 -175.2(14) . .
C32 C33 C34 C35 -4(3) . .
C32 C33 C34 C38 173.0(17) . .
C33 C34 C35 C36 1(3) . .
C38 C34 C35 C36 -174.7(19) . .
C34 C35 C36 C39 -176.3(19) . .
C34 C35 C36 C31 1(3) . .
C32 C31 C36 C35 -2(2) . .
P1 C31 C36 C35 175.9(13) . .
C32 C31 C36 C39 175.8(14) . .
P1 C31 C36 C39 -6.7(18) . .
P2 P3 C41 C46 126.5(11) . .
Li3 P3 C41 C46 -143.1(12) . .
Li1 P3 C41 C46 38.4(14) 7_556 .
Li2 P3 C41 C46 -51.7(15) . .
P2 P3 C41 C42 -54.9(11) . .
Li3 P3 C41 C42 35.5(13) . .
Li1 P3 C41 C42 -143.0(11) 7_556 .
Li2 P3 C41 C42 126.9(11) . .
C46 C41 C42 C43 -1.9(19) . .
P3 C41 C42 C43 179.4(10) . .
C46 C41 C42 C47 179.1(12) . .
P3 C41 C42 C47 0.5(18) . .
C41 C42 C43 C44 4(2) . .
C47 C42 C43 C44 -176.7(14) . .
C42 C43 C44 C45 -6(2) . .
C42 C43 C44 C48 177.3(14) . .
C43 C44 C45 C46 5(2) . .
C48 C44 C45 C46 -178.2(14) . .
C42 C41 C46 C45 1(2) . .
P3 C41 C46 C45 179.8(11) . .
C42 C41 C46 C49 176.8(14) . .
P3 C41 C46 C49 -4(2) . .
C44 C45 C46 C41 -3(2) . .
C44 C45 C46 C49 -178.6(15) . .
P2 P4 C51 C52 -133.3(11) 7_556 .
Li1 P4 C51 C52 137.3(12) . .
Li2 P4 C51 C52 -40.3(14) . .
Li3 P4 C51 C52 51.6(14) . .
P2 P4 C51 C56 54.1(11) 7_556 .
Li1 P4 C51 C56 -35.3(14) . .
Li2 P4 C51 C56 147.0(11) . .
Li3 P4 C51 C56 -121.1(12) . .
C56 C51 C52 C53 3(2) . .
P4 C51 C52 C53 -169.8(11) . .
C56 C51 C52 C57 -178.2(14) . .
P4 C51 C52 C57 9(2) . .
C51 C52 C53 C54 -5(2) . .
C57 C52 C53 C54 176.2(15) . .
C52 C53 C54 C55 1(2) . .
C52 C53 C54 C58 178.5(15) . .
C53 C54 C55 C56 5(2) . .
C58 C54 C55 C56 -173.2(13) . .
C52 C51 C56 C55 2(2) . .
P4 C51 C56 C55 174.5(10) . .
C52 C51 C56 C59 175.4(14) . .
P4 C51 C56 C59 -12.4(18) . .
C54 C55 C56 C51 -6(2) . .
C54 C55 C56 C59 -179.7(13) . .
